data_7133062
loop_
_publ_author_name
'Shohel, Mohammad'
'Nyman, May'

_publ_section_title
;
 Uranyl-Tc(VII)/Tc(V) hybrid clusters.
;
_journal_issue 45
_journal_name_full 'Chemical communications (Cambridge, England)'
_journal_page_first 5820
_journal_page_last 5823
_journal_paper_doi 10.1039/d4cc01726a
_journal_volume 60
_journal_year 2024
_chemical_formula_moiety 'C8 H12 Na2 O30 Tc2 U4'
_chemical_formula_sum 'C8 H12 Na2 O30 Tc2 U4'
_chemical_formula_weight 1782.28
_space_group_crystal_system monoclinic
_space_group_IT_number 12
_space_group_name_Hall '-C 2y'
_space_group_name_H-M_alt 'C 1 2/m 1'
_atom_sites_solution_hydrogens geom
_atom_sites_solution_primary dual
_audit_creation_date 2023-07-14
_audit_creation_method
;
Olex2 1.3
(compiled 2020.11.12 svn.r5f609507 for OlexSys, GUI svn.r6408)
;
_audit_update_record
;
2024-02-11 deposited with the CCDC.	2024-05-06 downloaded from the CCDC.
;
_cell_angle_alpha 90
_cell_angle_beta 114.061(6)
_cell_angle_gamma 90
_cell_formula_units_Z 2
_cell_length_a 15.2356(8)
_cell_length_b 8.1216(3)
_cell_length_c 15.0053(7)
_cell_measurement_reflns_used 5109
_cell_measurement_temperature 223.00(10)
_cell_measurement_theta_max 76.8850
_cell_measurement_theta_min 3.2210
_cell_volume 1695.39(16)
_computing_cell_refinement 'CrysAlisPro 1.171.41.123a (Rigaku OD, 2022)'
_computing_data_collection 'CrysAlisPro 1.171.41.123a (Rigaku OD, 2022)'
_computing_data_reduction 'CrysAlisPro 1.171.41.123a (Rigaku OD, 2022)'
_computing_molecular_graphics 'Olex2 1.3 (Dolomanov et al., 2009)'
_computing_publication_material 'Olex2 1.3 (Dolomanov et al., 2009)'
_computing_structure_refinement 'SHELXL 2018/3 (Sheldrick, 2015)'
_computing_structure_solution 'SHELXT  (Sheldrick, 2015)'
_diffrn_ambient_environment N~2~
_diffrn_ambient_temperature 223.00(10)
_diffrn_detector 'Hybrid Pixel Array Detector'
_diffrn_detector_area_resol_mean 10.0000
_diffrn_detector_type HyPix
_diffrn_measured_fraction_theta_full 0.998
_diffrn_measured_fraction_theta_max 0.998
_diffrn_measurement_details
;
List of Runs (angles in degrees, time in seconds):

  # Type    Start    End  Width  t~exp~   \w     \q     \k     \f   Frames
#--------------------------------------------------------------------------
  1  \w    -23.00  28.00   0.50    8.00    --  -47.14  19.00-180.00  102
  2  \w   -120.00 -52.00   0.50    8.00    --  -47.14 -19.00   0.00  136
  3  \w   -119.00 -85.00   0.50    8.00    --  -47.14 -77.00  90.00   68
  4  \w    -70.00  25.00   0.50    8.00    --  -47.14  77.00 120.00  190
  5  \w    -10.00  24.00   0.50    8.00    --  -47.14  19.00  30.00   68
  6  \w   -119.00 -93.00   0.50    8.00    --  -47.14 -77.00  60.00   52
  7  \w    -27.00  -2.00   0.50    8.00    --   47.14 -19.00 -90.00   50
  8  \w     55.00  94.00   0.50    8.00    --   47.14-125.00-150.00   78
  9  \w   -157.00-116.00   0.50   10.50    --  -86.25-125.00-120.00   82
 10  \w   -157.00-102.00   0.50   10.50    --  -86.25 -45.00 120.00  110
 11  \w     35.00 105.00   0.50   10.50    --  107.75 -77.00 150.00  140
 12  \w     98.00 177.00   0.50   10.50    --  107.75  15.00  30.00  158
 13  \w    100.00 178.00   0.50   10.50    --  107.75  30.00-150.00  156
 14  \w     80.00 105.00   0.50   10.50    --  107.75 -77.00 -90.00   50
 15  \w     40.00  67.00   0.50   10.50    --  107.75 -61.00-120.00   54
 16  \w     73.00 105.00   0.50   10.50    --  107.75 -77.00  30.00   64
 17  \w    135.00 178.00   0.50   10.50    --  107.75  30.00  60.00   86
 18  \w     38.00  66.00   0.50   10.50    --  107.75 -61.00  60.00   56
 19  \w     36.00  70.00   0.50   10.50    --  107.75 -61.00-150.00   68
 20  \w     36.00  77.00   0.50   10.50    --  107.75 -77.00 -30.00   82
 21  \w     77.00 105.00   0.50   10.50    --  107.75 -94.00-120.00   56
 22  \w     36.00  66.00   0.50   10.50    --  107.75 -77.00  30.00   60
 23  \w     79.00 106.00   0.50   10.50    --  107.75 -94.00 -30.00   54
 24  \w     35.00  66.00   0.50   10.50    --  107.75 -61.00 -90.00   62
 25  \w     42.00  75.00   0.50   10.50    --  107.75 -94.00 -30.00   66
 26  \w    111.00 175.00   0.50   10.50    --  107.75  15.00 -30.00  128
 27  \w     43.00  70.00   0.50   10.50    --  107.75 -61.00-180.00   54
 28  \w     46.00  76.00   0.50   10.50    --  107.75 -77.00 -90.00   60
 29  \w     45.00  72.00   0.50   10.50    --  107.75 -77.00-120.00   54
 30  \w    116.00 176.00   0.50   10.50    --  107.75  15.00 -90.00  120
 31  \w     60.00  86.00   0.50   10.50    --  107.75 -77.00-180.00   52
 32  \w     84.00 131.00   0.50   10.50    --  107.75 -88.00 139.01   94
 33  \w     37.00  99.00   0.50   10.50    --  107.75 -77.00  90.00  124
 34  \w     38.00  71.00   0.50   10.50    --  107.75 -61.00 150.00   66
 35  \w     74.00 105.00   0.50   10.50    --  107.75 -94.00 -90.00   62
 36  \w     41.00  78.00   0.50   10.50    --  107.75 -87.00  21.89   74
 37  \w     86.00 122.00   0.50   10.50    --  107.75 -87.00  21.89   72
 38  \w     37.00  64.00   0.50   10.50    --  107.75 -61.00 120.00   54
 39  \w     35.00  69.00   0.50   10.50    --  107.75 -61.00  30.00   68
 40  \w     67.00 105.00   0.50   10.50    --  107.75 -94.00 120.00   76
 41  \w    110.00 161.00   0.50   10.50    --  107.75  45.00 120.00  102
 42  \w    127.00 167.00   0.50   10.50    --  107.75  45.00-180.00   80
 43  \w     85.00 112.00   0.50   10.50    --  107.75 -88.00   4.91   54
 44  \w     76.00 106.00   0.50   10.50    --  107.75 -94.00   0.00   60
 45  \w     39.00  64.00   0.50   10.50    --  107.75 -88.00   4.91   50
;
_diffrn_measurement_device 'four-circle diffractometer'
_diffrn_measurement_device_type 'XtaLAB Synergy, Dualflex, HyPix'
_diffrn_measurement_method '\w scans'
_diffrn_orient_matrix_type 'CrysAlisPro convention (1999,Acta A55,543-557)'
_diffrn_orient_matrix_UB_11 -0.0935481000
_diffrn_orient_matrix_UB_12 0.0445351000
_diffrn_orient_matrix_UB_13 0.0105937000
_diffrn_orient_matrix_UB_21 -0.0122421000
_diffrn_orient_matrix_UB_22 0.1523208000
_diffrn_orient_matrix_UB_23 -0.0652621000
_diffrn_orient_matrix_UB_31 -0.0579356000
_diffrn_orient_matrix_UB_32 -0.1040059000
_diffrn_orient_matrix_UB_33 -0.0909437000
_diffrn_radiation_monochromator mirror
_diffrn_radiation_probe x-ray
_diffrn_radiation_type 'Cu K\a'
_diffrn_radiation_wavelength 1.54184
_diffrn_reflns_av_unetI/netI 0.0426
_diffrn_reflns_Laue_measured_fraction_full 0.998
_diffrn_reflns_Laue_measured_fraction_max 0.998
_diffrn_reflns_limit_h_max 16
_diffrn_reflns_limit_h_min -18
_diffrn_reflns_limit_k_max 9
_diffrn_reflns_limit_k_min 0
_diffrn_reflns_limit_l_max 18
_diffrn_reflns_limit_l_min 0
_diffrn_reflns_number 1678
_diffrn_reflns_point_group_measured_fraction_full 0.998
_diffrn_reflns_point_group_measured_fraction_max 0.998
_diffrn_reflns_theta_full 67.684
_diffrn_reflns_theta_max 68.251
_diffrn_reflns_theta_min 3.225
_diffrn_source 'micro-focus sealed X-ray tube'
_diffrn_source_type 'PhotonJet (Cu) X-ray Source'
_exptl_absorpt_coefficient_mu 60.650
_exptl_absorpt_correction_T_max 1.00000
_exptl_absorpt_correction_T_min 0.38727
_exptl_absorpt_correction_type multi-scan
_exptl_absorpt_process_details
;
CrysAlisPro 1.171.41.123a (Rigaku Oxford Diffraction, 2022)
Empirical absorption correction using spherical harmonics,
implemented in SCALE3 ABSPACK scaling algorithm.
;
_exptl_crystal_colour 'clear light yellow'
_exptl_crystal_colour_lustre clear
_exptl_crystal_colour_modifier light
_exptl_crystal_colour_primary yellow
_exptl_crystal_density_diffrn 3.491
_exptl_crystal_description plate
_exptl_crystal_F_000 1552
_exptl_crystal_size_max 0.05
_exptl_crystal_size_mid 0.02
_exptl_crystal_size_min 0.01
_refine_diff_density_max 9.150
_refine_diff_density_min -5.439
_refine_diff_density_rms 0.667
_refine_ls_extinction_coef 0.00016(5)
_refine_ls_extinction_expression Fc^*^=kFc[1+0.001xFc^2^\l^3^/sin(2\q)]^-1/4^
_refine_ls_extinction_method 'SHELXL-2018/3 (Sheldrick 2018)'
_refine_ls_goodness_of_fit_ref 1.123
_refine_ls_hydrogen_treatment constr
_refine_ls_matrix_type full
_refine_ls_number_parameters 111
_refine_ls_number_reflns 1678
_refine_ls_number_restraints 0
_refine_ls_restrained_S_all 1.123
_refine_ls_R_factor_all 0.0715
_refine_ls_R_factor_gt 0.0678
_refine_ls_shift/su_max 0.000
_refine_ls_shift/su_mean 0.000
_refine_ls_structure_factor_coef Fsqd
_refine_ls_weighting_details 'w=1/[\s^2^(Fo^2^)+(0.1341P)^2^+30.9071P] where P=(Fo^2^+2Fc^2^)/3'
_refine_ls_weighting_scheme calc
_refine_ls_wR_factor_gt 0.1884
_refine_ls_wR_factor_ref 0.1926
_reflns_Friedel_coverage 0.000
_reflns_number_gt 1538
_reflns_number_total 1678
_reflns_threshold_expression 'I > 2\s(I)'
_cod_data_source_file d4cc01726a2.cif
_cod_data_source_block utc_3_thinplate_150815_auto
_cod_depositor_comments 'Adding full bibliography for 7133061--7133065.cif.'
_cod_original_cell_volume 1695.39(15)
_cod_database_code 7133062
_shelx_shelxl_version_number 2018/3
_chemical_oxdiff_formula 'U2 Tc O15 C4 Na H6'
_shelx_space_group_comment
;
The symmetry employed for this shelxl refinement is uniquely defined
by the following loop, which should always be used as a source of
symmetry information in preference to the above space-group names.
They are only intended as comments.
;
_reflns_odcompleteness_completeness 99.94
_reflns_odcompleteness_iscentric 1
_reflns_odcompleteness_theta 68.13
_olex2_refinement_description
;
1. Twinned data refinement
 Scales: 0.485(6)
 0.515(6)
2. Fixed Uiso
 At 1.5 times of:
  All C(H,H,H) groups
3. Others
 Fixed Sof: H5A(0.5) H5B(0.5) H5C(0.5) O00G(0.375) H1A(0.5) H1B(0.5) H1C(0.5)
 O2(0.125)
4.a Idealised Me refined as rotating group:
 C5(H5A,H5B,H5C), C1(H1A,H1B,H1C)
;
_olex2_submission_special_instructions 'No special instructions were received'
_oxdiff_exptl_absorpt_empirical_details
;
Empirical correction (ABSPACK) includes:
- Absorption correction using spherical harmonics
- Frame scaling
;
_oxdiff_exptl_absorpt_empirical_full_max 2.201
_oxdiff_exptl_absorpt_empirical_full_min 0.465

loop_
_space_group_symop_operation_xyz
'x, y, z'
'-x, y, -z'
'x+1/2, y+1/2, z'
'-x+1/2, y+1/2, -z'
'-x, -y, -z'
'x, -y, z'
'-x+1/2, -y+1/2, -z'
'x+1/2, -y+1/2, z'

loop_
_atom_site_label
_atom_site_type_symbol
_atom_site_fract_x
_atom_site_fract_y
_atom_site_fract_z
_atom_site_U_iso_or_equiv
_atom_site_adp_type
_atom_site_occupancy
_atom_site_site_symmetry_order
_atom_site_calc_flag
_atom_site_refinement_flags_posn
_atom_site_refinement_flags_adp
_atom_site_refinement_flags_occupancy
_atom_site_disorder_assembly
_atom_site_disorder_group
U001 U -0.12190(5) 0.500000 0.50063(6) 0.0208(4) Uani 1 2 d S T P . .
U002 U 0.10166(6) 0.500000 0.75127(5) 0.0297(4) Uani 1 2 d S T P . .
Tc03 Tc 0.3339(2) 0.500000 1.0078(2) 0.0857(14) Uani 1 2 d S T P . .
C5 C 0.612(4) 0.500000 0.234(4) 0.090(16) Uiso 1 2 d S . P . .
H5A H 0.569295 0.582959 0.240464 0.135 Uiso 0.5 1 calc R U P A -1
H5B H 0.582042 0.392580 0.226090 0.135 Uiso 0.5 1 calc R U P A -1
H5C H 0.625275 0.524461 0.177340 0.135 Uiso 0.5 1 calc R U P A -1
O00B O 0.0370(13) 0.500000 0.5927(14) 0.038(4) Uani 1 2 d S T P . .
O00C O 0.2205(15) 0.500000 0.3983(14) 0.040(5) Uani 1 2 d S T P . .
O00D O 0.3039(14) 0.500000 0.5979(14) 0.034(4) Uani 1 2 d S T P . .
O00E O -0.1269(9) 0.281(2) 0.4986(11) 0.042(4) Uani 1 1 d . . . . .
O00F O 0.2201(12) 0.500000 0.6883(12) 0.043(6) Uani 1 2 d S T P . .
O00G O 0.070(3) 0.500000 0.312(3) 0.041(9) Uiso 0.75 2 d S . P . .
O00H O 0.1038(12) 0.719(3) 0.7558(10) 0.057(5) Uani 1 1 d . . . . .
O00I O -0.5473(13) 0.500000 0.3779(13) 0.034(4) Uani 1 2 d S T P . .
O00J O 0.2524(15) 0.500000 0.8872(15) 0.056(6) Uani 1 2 d S T P . .
O00K O 0.0639(18) 0.500000 0.8950(16) 0.060(6) Uani 1 2 d S T P . .
C00M C 0.158(2) 0.500000 0.322(2) 0.042(7) Uiso 1 2 d S . P . .
O1 O 0.406(2) 0.317(4) 1.027(2) 0.132(10) Uiso 1 1 d . . . . .
O13 O 0.272(4) 0.500000 1.079(4) 0.143(17) Uiso 1 2 d S . P . .
C3 C 0.304(2) 0.500000 0.684(2) 0.034(6) Uiso 1 2 d S . P . .
C1 C 0.179(3) 0.500000 0.228(3) 0.067(11) Uiso 1 2 d S . P . .
H1A H 0.135940 0.422806 0.181040 0.101 Uiso 0.5 1 calc R U P B -1
H1B H 0.244801 0.467600 0.245325 0.101 Uiso 0.5 1 calc R U P B -1
H1C H 0.168123 0.609594 0.200045 0.101 Uiso 0.5 1 calc R U P B -1
Na4 Na 0.3853(7) 0.500000 0.4989(7) 0.029(2) Uiso 1 2 d S . P . .
O2 O 0.068(7) 0.500000 0.282(8) 0.04(2) Uiso 0.25 2 d S . P . .

loop_
_atom_site_aniso_label
_atom_site_aniso_U_11
_atom_site_aniso_U_22
_atom_site_aniso_U_33
_atom_site_aniso_U_23
_atom_site_aniso_U_13
_atom_site_aniso_U_12
U001 0.0154(5) 0.0211(5) 0.0264(5) 0.000 0.0090(4) 0.000
U002 0.0221(6) 0.0423(6) 0.0230(5) 0.000 0.0076(4) 0.000
Tc03 0.0407(15) 0.177(4) 0.0329(14) 0.000 0.0088(12) 0.000
O00B 0.012(8) 0.054(12) 0.043(11) 0.000 0.008(8) 0.000
O00C 0.045(12) 0.037(11) 0.041(11) 0.000 0.021(9) 0.000
O00D 0.035(10) 0.040(11) 0.035(10) 0.000 0.023(8) 0.000
O00E 0.032(8) 0.040(9) 0.055(9) -0.002(6) 0.019(7) -0.002(5)
O00F 0.007(7) 0.100(18) 0.017(8) 0.000 0.000(6) 0.000
O00H 0.050(10) 0.067(13) 0.041(9) -0.007(7) 0.005(8) -0.010(9)
O00I 0.023(9) 0.031(9) 0.045(10) 0.000 0.012(8) 0.000
O00J 0.022(10) 0.097(18) 0.036(11) 0.000 0.000(9) 0.000
O00K 0.041(12) 0.10(2) 0.045(12) 0.000 0.027(11) 0.000

loop_
_atom_type_symbol
_atom_type_description
_atom_type_scat_dispersion_real
_atom_type_scat_dispersion_imag
_atom_type_scat_source
C C 0.0181 0.0091 'International Tables Vol C Tables 4.2.6.8 and 6.1.1.4'
H H 0.0000 0.0000 'International Tables Vol C Tables 4.2.6.8 and 6.1.1.4'
Na Na 0.1353 0.1239 'International Tables Vol C Tables 4.2.6.8 and 6.1.1.4'
O O 0.0492 0.0322 'International Tables Vol C Tables 4.2.6.8 and 6.1.1.4'
Tc Tc 0.0057 3.0049 'International Tables Vol C Tables 4.2.6.8 and 6.1.1.4'
U U -4.3638 13.4090 'International Tables Vol C Tables 4.2.6.8 and 6.1.1.4'

loop_
_geom_angle_atom_site_label_1
_geom_angle_atom_site_label_2
_geom_angle_atom_site_label_3
_geom_angle
_geom_angle_site_symmetry_1
_geom_angle_site_symmetry_3
_geom_angle_publ_flag
U001 U001 U002 61.66(3) 5_566 . ?
O00B U001 U001 34.2(5) 5_566 5_566 ?
O00B U001 U001 34.5(5) . 5_566 ?
O00B U001 U002 27.2(5) . . ?
O00B U001 U002 95.8(5) 5_566 . ?
O00B U001 O00B 68.6(8) . 5_566 ?
O00B U001 O00C 178.7(6) 5_566 5_566 ?
O00B U001 O00C 112.7(7) . 5_566 ?
O00B U001 O00D 113.7(6) 5_566 5_566 ?
O00B U001 O00D 177.7(7) . 5_566 ?
O00B U001 O00F 63.1(6) 5_566 5_566 ?
O00B U001 O00F 131.7(7) . 5_566 ?
O00B U001 O00G 63.6(10) . 5_566 ?
O00B U001 O00G 132.2(10) 5_566 5_566 ?
O00B U001 C00M 158.3(8) 5_566 5_566 ?
O00B U001 C00M 89.6(8) . 5_566 ?
O00B U001 C3 157.1(8) . 5_566 ?
O00B U001 C3 88.5(7) 5_566 5_566 ?
O00C U001 U001 147.1(5) 5_566 5_566 ?
O00C U001 U002 85.5(5) 5_566 . ?
O00C U001 O00D 65.0(6) 5_566 5_566 ?
O00C U001 O00F 115.6(6) 5_566 5_566 ?
O00C U001 O00G 49.1(9) 5_566 5_566 ?
O00C U001 C00M 23.0(8) 5_566 5_566 ?
O00C U001 C3 90.2(7) 5_566 5_566 ?
O00D U001 U001 147.8(4) 5_566 5_566 ?
O00D U001 U002 150.5(4) 5_566 . ?
O00D U001 O00F 50.6(6) 5_566 5_566 ?
O00D U001 O00G 114.1(9) 5_566 5_566 ?
O00D U001 C00M 88.1(7) 5_566 5_566 ?
O00D U001 C3 25.2(7) 5_566 5_566 ?
O00E U001 U001 92.1(4) 6_565 5_566 ?
O00E U001 U001 92.1(4) . 5_566 ?
O00E U001 U002 91.8(4) . . ?
O00E U001 U002 91.8(4) 6_565 . ?
O00E U001 O00B 92.2(4) 6_565 . ?
O00E U001 O00B 91.2(4) . 5_566 ?
O00E U001 O00B 91.2(4) 6_565 5_566 ?
O00E U001 O00B 92.2(4) . . ?
O00E U001 O00C 88.8(4) 6_565 5_566 ?
O00E U001 O00C 88.8(4) . 5_566 ?
O00E U001 O00D 87.8(4) . 5_566 ?
O00E U001 O00D 87.8(4) 6_565 5_566 ?
O00E U001 O00E 175.5(8) 6_565 . ?
O00E U001 O00F 88.8(5) . 5_566 ?
O00E U001 O00F 88.8(5) 6_565 5_566 ?
O00E U001 O00G 90.6(5) . 5_566 ?
O00E U001 O00G 90.6(5) 6_565 5_566 ?
O00E U001 C00M 89.6(5) 6_565 5_566 ?
O00E U001 C00M 89.6(5) . 5_566 ?
O00E U001 C3 88.1(4) 6_565 5_566 ?
O00E U001 C3 88.1(4) . 5_566 ?
O00F U001 U001 97.2(4) 5_566 5_566 ?
O00F U001 U002 158.9(4) 5_566 . ?
O00F U001 C00M 138.7(7) 5_566 5_566 ?
O00F U001 C3 25.4(7) 5_566 5_566 ?
O00G U001 U001 98.0(8) 5_566 5_566 ?
O00G U001 U002 36.3(8) 5_566 . ?
O00G U001 O00F 164.8(9) 5_566 5_566 ?
O00G U001 C00M 26.1(10) 5_566 5_566 ?
O00G U001 C3 139.4(10) 5_566 5_566 ?
C00M U001 U001 124.1(6) 5_566 5_566 ?
C00M U001 U002 62.4(6) 5_566 . ?
C00M U001 C3 113.3(7) 5_566 5_566 ?
C3 U001 U001 122.6(5) 5_566 5_566 ?
C3 U001 U002 175.7(5) 5_566 . ?
U001 U002 U001 56.79(2) . 5_566 ?
O00B U002 U001 28.2(5) . . ?
O00B U002 U001 28.6(5) . 5_566 ?
O00B U002 O00F 68.9(6) . . ?
O00B U002 O00G 68.3(10) . 5_566 ?
O00B U002 O00J 142.2(8) . . ?
O00B U002 O00K 143.1(8) . . ?
O00B U002 O2 79(3) . 5_566 ?
O00F U002 U001 97.1(4) . . ?
O00F U002 U001 40.3(4) . 5_566 ?
O00F U002 O00G 137.2(10) . 5_566 ?
O00F U002 O00J 73.3(7) . . ?
O00F U002 O00K 148.0(7) . . ?
O00F U002 O2 148(3) . 5_566 ?
O00G U002 U001 96.9(9) 5_566 5_566 ?
O00G U002 U001 40.1(9) 5_566 . ?
O00G U002 O00K 74.9(11) 5_566 . ?
O00G U002 O2 10(2) 5_566 5_566 ?
O00H U002 U001 91.8(4) . . ?
O00H U002 U001 91.8(4) 6_565 . ?
O00H U002 U001 91.7(5) . 5_566 ?
O00H U002 U001 91.7(5) 6_565 5_566 ?
O00H U002 O00B 92.0(4) 6_565 . ?
O00H U002 O00B 92.0(4) . . ?
O00H U002 O00F 90.6(6) 6_565 . ?
O00H U002 O00F 90.6(6) . . ?
O00H U002 O00G 90.9(6) 6_565 5_566 ?
O00H U002 O00G 90.9(6) . 5_566 ?
O00H U002 O00H 176.0(9) 6_565 . ?
O00H U002 O00J 88.3(5) 6_565 . ?
O00H U002 O00J 88.3(5) . . ?
O00H U002 O00K 88.5(6) 6_565 . ?
O00H U002 O00K 88.5(6) . . ?
O00H U002 O2 90.5(6) 6_565 5_566 ?
O00H U002 O2 90.5(6) . 5_566 ?
O00J U002 U001 170.4(6) . . ?
O00J U002 U001 113.6(6) . 5_566 ?
O00J U002 O00G 149.5(11) . 5_566 ?
O00J U002 O00K 74.6(8) . . ?
O00J U002 O2 139(3) . 5_566 ?
O00K U002 U001 171.7(6) . 5_566 ?
O00K U002 U001 114.9(6) . . ?
O2 U002 U001 107(2) 5_566 5_566 ?
O2 U002 U001 50(2) 5_566 . ?
O2 U002 O00K 64(3) 5_566 . ?
O00J Tc03 O1 107.4(11) . 6_565 ?
O00J Tc03 O1 107.4(11) . . ?
O1 Tc03 O1 112(2) . 6_565 ?
O13 Tc03 O00J 108(2) . . ?
O13 Tc03 O1 111.0(13) . . ?
O13 Tc03 O1 111.0(14) . 6_565 ?
H5A C5 H5B 109.5 . . ?
H5A C5 H5C 109.5 . . ?
H5B C5 H5C 109.5 . . ?
C3 C5 H5A 109.5 5_666 . ?
C3 C5 H5B 109.5 5_666 . ?
C3 C5 H5C 109.5 5_666 . ?
U001 O00B U001 111.4(8) . 5_566 ?
U002 O00B U001 124.0(8) . 5_566 ?
U002 O00B U001 124.6(10) . . ?
C00M O00C U001 98(2) . 5_566 ?
C00M O00C Na4 151(2) . . ?
Na4 O00C U001 110.8(8) . 5_566 ?
C3 O00D U001 97.8(16) . 5_566 ?
C3 O00D Na4 150.4(18) . . ?
Na4 O00D U001 111.8(8) . 5_566 ?
U001 O00E Na4 173.2(7) . 3_445 ?
U002 O00F U001 104.0(6) . 5_566 ?
C3 O00F U001 95.1(15) . 5_566 ?
C3 O00F U002 160.8(17) . . ?
U002 O00G U001 103.6(14) 5_566 5_566 ?
C00M O00G U001 92(2) . 5_566 ?
C00M O00G U002 164(3) . 5_566 ?
Na4 O00I Na4 92.3(7) 5_566 1_455 ?
Tc03 O00J U002 158.8(14) . . ?
O00C C00M U001 58.7(17) . 5_566 ?
O00C C00M O00G 121(3) . . ?
O00C C00M C1 120(3) . . ?
O00C C00M O2 141(6) . . ?
O00G C00M U001 62(2) . 5_566 ?
O00G C00M C1 119(3) . . ?
C1 C00M U001 179(2) . 5_566 ?
O2 C00M U001 82(5) . 5_566 ?
O2 C00M O00G 20(5) . . ?
O2 C00M C1 99(6) . . ?
C5 C3 U001 178(3) 5_666 5_566 ?
O00D C3 U001 57.0(14) . 5_566 ?
O00D C3 C5 121(3) . 5_666 ?
O00D C3 O00F 116(2) . . ?
O00F C3 U001 59.4(13) . 5_566 ?
O00F C3 C5 123(3) . 5_666 ?
C00M C1 H1A 109.5 . . ?
C00M C1 H1B 109.5 . . ?
C00M C1 H1C 109.5 . . ?
H1A C1 H1B 109.5 . . ?
H1A C1 H1C 109.5 . . ?
H1B C1 H1C 109.5 . . ?
U001 Na4 U001 176.6(3) 3_545 3 ?
U001 Na4 U001 88.31(13) 5_566 3_545 ?
U001 Na4 U001 88.31(13) 5_566 3 ?
O00C Na4 U001 88.83(13) . 3_545 ?
O00C Na4 U001 88.83(13) . 3 ?
O00C Na4 U001 36.1(5) . 5_566 ?
O00C Na4 O00I 100.8(8) . 1_655 ?
O00C Na4 O00I 171.5(9) . 5_566 ?
O00C Na4 Na4 144.4(7) . 5_666 ?
O00D Na4 U001 88.45(14) . 3_545 ?
O00D Na4 U001 88.45(14) . 3 ?
O00D Na4 U001 36.2(5) . 5_566 ?
O00D Na4 O00C 72.4(7) . . ?
O00D Na4 O00I 99.2(8) . 5_566 ?
O00D Na4 O00I 173.1(8) . 1_655 ?
O00D Na4 Na4 143.2(7) . 5_666 ?
O00E Na4 U001 85.4(4) 3 5_566 ?
O00E Na4 U001 173.7(5) 8 3 ?
O00E Na4 U001 85.4(4) 8 5_566 ?
O00E Na4 U001 3.0(3) 3 3 ?
O00E Na4 U001 173.7(5) 3 3_545 ?
O00E Na4 U001 3.0(3) 8 3_545 ?
O00E Na4 O00C 86.2(4) 8 . ?
O00E Na4 O00C 86.2(4) 3 . ?
O00E Na4 O00D 86.4(4) 8 . ?
O00E Na4 O00D 86.4(4) 3 . ?
O00E Na4 O00E 170.8(8) 8 3 ?
O00E Na4 O00I 93.3(4) 3 1_655 ?
O00E Na4 O00I 93.4(4) 3 5_566 ?
O00E Na4 O00I 93.3(4) 8 1_655 ?
O00E Na4 O00I 93.4(4) 8 5_566 ?
O00E Na4 Na4 94.6(4) 8 5_666 ?
O00E Na4 Na4 94.6(4) 3 5_666 ?
O00I Na4 U001 90.98(14) 5_566 3_545 ?
O00I Na4 U001 91.45(14) 1_655 3 ?
O00I Na4 U001 90.98(14) 5_566 3 ?
O00I Na4 U001 91.45(14) 1_655 3_545 ?
O00I Na4 U001 135.4(6) 5_566 5_566 ?
O00I Na4 U001 136.9(5) 1_655 5_566 ?
O00I Na4 O00I 87.7(7) 5_566 1_655 ?
O00I Na4 Na4 43.7(5) 1_655 5_666 ?
O00I Na4 Na4 44.0(5) 5_566 5_666 ?
Na4 Na4 U001 91.69(13) 5_666 3 ?
Na4 Na4 U001 91.69(13) 5_666 3_545 ?
Na4 Na4 U001 179.4(5) 5_666 5_566 ?
C00M O2 U002 165(8) . 5_566 ?

loop_
_geom_bond_atom_site_label_1
_geom_bond_atom_site_label_2
_geom_bond_distance
_geom_bond_site_symmetry_2
_geom_bond_publ_flag
U001 U001 3.7223(13) 5_566 ?
U001 U002 3.9116(11) . ?
U001 O00B 2.245(18) . ?
U001 O00B 2.26(2) 5_566 ?
U001 O00C 2.53(2) 5_566 ?
U001 O00D 2.56(2) 5_566 ?
U001 O00E 1.781(18) 6_565 ?
U001 O00E 1.781(18) . ?
U001 O00F 2.611(16) 5_566 ?
U001 O00G 2.59(4) 5_566 ?
U001 C00M 2.93(3) 5_566 ?
U001 C3 3.02(3) 5_566 ?
U002 O00B 2.17(2) . ?
U002 O00F 2.354(18) . ?
U002 O00G 2.39(4) 5_566 ?
U002 O00H 1.78(2) 6_565 ?
U002 O00H 1.78(2) . ?
U002 O00J 2.369(19) . ?
U002 O00K 2.45(2) . ?
U002 O2 2.42(10) 5_566 ?
Tc03 O00J 1.73(2) . ?
Tc03 O1 1.80(3) . ?
Tc03 O1 1.80(3) 6_565 ?
Tc03 O13 1.68(5) . ?
C5 H5A 0.9700 . ?
C5 H5B 0.9700 . ?
C5 H5C 0.9700 . ?
C5 C3 1.36(6) 5_666 ?
O00C C00M 1.16(4) . ?
O00C Na4 2.34(2) . ?
O00D C3 1.30(3) . ?
O00D Na4 2.29(2) . ?
O00E Na4 2.288(18) 3_445 ?
O00F C3 1.30(3) . ?
O00G C00M 1.29(5) . ?
O00I Na4 2.41(2) 5_566 ?
O00I Na4 2.42(2) 1_455 ?
C00M C1 1.56(5) . ?
C00M O2 1.25(10) . ?
C1 H1A 0.9700 . ?
C1 H1B 0.9700 . ?
C1 H1C 0.9700 . ?
Na4 Na4 3.483(19) 5_666 ?

loop_
_geom_torsion_atom_site_label_1
_geom_torsion_atom_site_label_2
_geom_torsion_atom_site_label_3
_geom_torsion_atom_site_label_4
_geom_torsion
_geom_torsion_site_symmetry_1
_geom_torsion_site_symmetry_2
_geom_torsion_site_symmetry_3
_geom_torsion_site_symmetry_4
_geom_torsion_publ_flag
U001 O00C C00M O00G 0.000(7) 5_566 . . . ?
U001 O00C C00M C1 180.000(5) 5_566 . . . ?
U001 O00C C00M O2 0.00(2) 5_566 . . . ?
U001 O00D C3 C5 180.000(18) 5_566 . . 5_666 ?
U001 O00D C3 O00F 0.000(7) 5_566 . . . ?
U001 O00F C3 C5 180.000(18) 5_566 . . 5_666 ?
U001 O00F C3 O00D 0.000(8) 5_566 . . . ?
U001 O00G C00M O00C 0.000(5) 5_566 . . . ?
U001 O00G C00M C1 180.000(6) 5_566 . . . ?
U001 O00G C00M O2 180.00(4) 5_566 . . . ?
U001 C00M O2 U002 0.00(4) 5_566 . . 5_566 ?
U002 O00F C3 U001 180.00(3) . . . 5_566 ?
U002 O00F C3 C5 0.00(3) . . . 5_666 ?
U002 O00F C3 O00D 180.000(15) . . . . ?
U002 O00G C00M U001 180.000(19) 5_566 . . 5_566 ?
U002 O00G C00M O00C 180.000(17) 5_566 . . . ?
U002 O00G C00M C1 0.00(2) 5_566 . . . ?
U002 O00G C00M O2 0.00(3) 5_566 . . . ?
O00C C00M O2 U002 0.00(6) . . . 5_566 ?
O00G C00M O2 U002 0.000(17) . . . 5_566 ?
O1 Tc03 O00J U002 119.9(11) . . . . ?
O1 Tc03 O00J U002 -119.9(11) 6_565 . . . ?
O13 Tc03 O00J U002 0.000(14) . . . . ?
C1 C00M O2 U002 180.00(3) . . . 5_566 ?
Na4 O00C C00M U001 180.000(12) . . . 5_566 ?
Na4 O00C C00M O00G 180.000(8) . . . . ?
Na4 O00C C00M C1 0.000(12) . . . . ?
Na4 O00C C00M O2 180.000(17) . . . . ?
Na4 O00D C3 U001 180.000(17) . . . 5_566 ?
Na4 O00D C3 C5 0.00(2) . . . 5_666 ?
Na4 O00D C3 O00F 180.000(11) . . . . ?

loop_
_twin_individual_id
_twin_individual_mass_fraction_refined
1 0.485(6)
2 0.515(6)
